data_9015018
loop_
_publ_author_name
'Boudjada, A.'
'Masse, R.'
'Guitel, J. C.'

_publ_section_title
;
 Structure cristalline de l'orthophosphate monoacide de strontium: SrHPO4 alpha:
 forme triclinique
;
_journal_issue 9
_journal_name_full 'Acta Crystallographica, Section B'
_journal_page_first 2692
_journal_page_last 2695
_journal_paper_doi 10.1107/S0567740878009036
_journal_volume 34
_journal_year 1978
_chemical_formula_sum 'O4 P Sr'
_space_group_IT_number 2
_symmetry_space_group_name_Hall '-P 1'
_symmetry_space_group_name_H-M 'P -1'
_cell_angle_alpha 94.68
_cell_angle_beta 104.97
_cell_angle_gamma 88.77
_cell_length_a 7.184
_cell_length_b 6.790
_cell_length_c 7.256
_cell_formula_units_Z 4
_cell_volume 340.791
_database_code_amcsd 0015978
_exptl_crystal_density_diffrn 3.559
_cod_duplicate_entry 1008031
_cod_original_formula_sum 'Sr P O4'
_cod_database_code 9015018
_amcsd_formula_title SrHPO4

loop_
_space_group_symop_operation_xyz
x,y,z
-x,-y,-z

loop_
_atom_site_label
_atom_site_fract_x
_atom_site_fract_y
_atom_site_fract_z
Sr1 0.28890 0.44760 0.25190
Sr2 0.18030 0.84320 0.68360
P1 0.79150 0.62660 0.28900
P2 0.29870 0.94980 0.21290
O1 0.86470 0.80930 0.41700
O2 0.65320 0.50860 0.36750
O3 0.67470 0.69280 0.08420
O4 0.94870 0.49130 0.24610
O5 0.10370 0.06460 0.15700
O6 0.32520 0.81640 0.04440
O7 0.45540 0.10580 0.28120
O8 0.29670 0.81700 0.37440

loop_
_cod_related_entry_id
_cod_related_entry_database
_cod_related_entry_code
1 AMCSD 0015978
